data_7003035
loop_
_publ_author_name
'Juri\'c, Marijana'
'Peri\'c, Berislav'
'Brni\<cevi\'c, Nevenka'
'Planini\'c, Pavica'
'Paji\'c, Damir'
'Zadro, Kre\<so'
'Giester, Gerald'
'Kaitner, Branko'

_publ_section_title
;
 Supramolecular motifs and solvatomorphism within the compounds
 [M(bpy)3]2[NbO(C2O4)3]Cl&#x00B7;nH2O (M = Fe2+, Co2+, Ni2+, Cu2+ and
 Zn2+; n = 11, 12). Syntheses, structures and magnetic properties
;
_journal_issue 6
_journal_name_full 'Dalton Transactions'
_journal_page_first 742
_journal_page_last 754
_journal_paper_doi 10.1039/b707937k
_journal_year 2008
_chemical_absolute_configuration ad
_chemical_formula_moiety '2(C30 H24 Cu N6), C6 Nb O13, 12(H2 O), Cl'
_chemical_formula_structural '2(C30 H24 Cu N6), C6 Nb O13, 12(H2 O), Cl'
_chemical_formula_sum 'C66 H72 Cl Cu2 N12 Nb O25'
_chemical_formula_weight 1688.80
_chemical_name_systematic
;
?
;
_space_group_IT_number 19
_symmetry_cell_setting orthorhombic
_symmetry_Int_Tables_number 19
_symmetry_space_group_name_Hall 'P 2ac 2ab'
_symmetry_space_group_name_H-M 'P 21 21 21'
_atom_sites_solution_primary direct
_atom_sites_solution_secondary difmap
_cell_angle_alpha 90
_cell_angle_beta 90
_cell_angle_gamma 90
_cell_formula_units_Z 4
_cell_length_a 15.0350(10)
_cell_length_b 22.267(2)
_cell_length_c 22.538(3)
_cell_measurement_reflns_used 45
_cell_measurement_temperature 293(2)
_cell_measurement_theta_max 15.4
_cell_measurement_theta_min 10.2
_cell_volume 7545.4(13)
_computing_cell_refinement 'STADI4 (STOE, 1995)'
_computing_data_collection 'STADI4 (STOE, 1995)'
_computing_data_reduction 'X-RED (STOE, 1995)'
_computing_molecular_graphics 'PLATON (Spek, 2003), ORTEP-3, (Farrugia, 1997)'
_computing_publication_material 'PLATON (Spek, 2003)'
_computing_structure_refinement 'SHELXL97 (Sheldrick, 1997)'
_computing_structure_solution 'SHELXS97 (Sheldrick, 1997)'
_diffrn_ambient_temperature 293(2)
_diffrn_measured_fraction_theta_full 0.989
_diffrn_measured_fraction_theta_max 0.989
_diffrn_measurement_device_type 'Philips PW1100 updated by STOE'
_diffrn_measurement_method 'omega/2theta scans'
_diffrn_radiation_monochromator graphite
_diffrn_radiation_probe x-ray
_diffrn_radiation_source 'Sealed X-ray tube'
_diffrn_radiation_type MoK\a
_diffrn_radiation_wavelength 0.71073
_diffrn_reflns_av_R_equivalents 0.0358
_diffrn_reflns_av_sigmaI/netI 0.0749
_diffrn_reflns_limit_h_max 19
_diffrn_reflns_limit_h_min -19
_diffrn_reflns_limit_k_max 28
_diffrn_reflns_limit_k_min -28
_diffrn_reflns_limit_l_max 28
_diffrn_reflns_limit_l_min -28
_diffrn_reflns_number 17810
_diffrn_reflns_reduction_process
;
?
;
_diffrn_reflns_theta_full 27.05
_diffrn_reflns_theta_max 27.05
_diffrn_reflns_theta_min 3.54
_diffrn_standards_decay_% 10.9
_diffrn_standards_interval_time 120
_diffrn_standards_number 4
_exptl_absorpt_coefficient_mu 0.828
_exptl_absorpt_correction_type none
_exptl_crystal_colour blue
_exptl_crystal_density_diffrn 1.487
_exptl_crystal_density_method 'Not Measured'
_exptl_crystal_description polyhedral
_exptl_crystal_F_000 3472
_exptl_crystal_size_max 0.12
_exptl_crystal_size_mid 0.11
_exptl_crystal_size_min 0.10
_refine_diff_density_max 0.850
_refine_diff_density_min -0.544
_refine_diff_density_rms 0.070
_refine_ls_abs_structure_details 'Flack H.D. (1983), Acta Cryst. A39, 876-881'
_refine_ls_abs_structure_Flack -0.004(13)
_refine_ls_extinction_method none
_refine_ls_goodness_of_fit_ref 1.009
_refine_ls_hydrogen_treatment mixed
_refine_ls_matrix_type full
_refine_ls_number_parameters 1024
_refine_ls_number_reflns 16364
_refine_ls_number_restraints 46
_refine_ls_restrained_S_all 1.008
_refine_ls_R_factor_all 0.1156
_refine_ls_R_factor_gt 0.0538
_refine_ls_shift/su_max 0.001
_refine_ls_shift/su_mean 0.000
_refine_ls_structure_factor_coef Fsqd
_refine_ls_weighting_details 'calc w=1/[\s^2^(Fo^2^)+(0.0827P)^2^+0.4229P] where P=(Fo^2^+2Fc^2^)/3'
_refine_ls_weighting_scheme calc
_refine_ls_wR_factor_gt 0.1215
_refine_ls_wR_factor_ref 0.1457
_reflns_number_gt 9976
_reflns_number_total 16364
_reflns_threshold_expression >2sigma(I)
_cod_data_source_file b707937k.txt
_cod_data_source_block VI
_cod_depositor_comments
;
The following automatic conversions were performed:
'_symmetry_cell_setting' value 'Orthorhombic' changed to 'orthorhombic'
according to '/home/saulius/struct/CIF-dictionaries/cif_core.dic'
dictionary named 'cif_core.dic' version 2.4.1 from 2010-06-29.

Automatic conversion script
Id: cif_fix_enum 1527 2010-12-29 10:47:43Z saulius 
;
_cod_database_code 7003035

loop_
_symmetry_equiv_pos_as_xyz
x,y,z
1/2-x,-y,1/2+z
1/2+x,1/2-y,-z
-x,1/2+y,1/2-z

loop_
_atom_site_aniso_label
_atom_site_aniso_U_11
_atom_site_aniso_U_22
_atom_site_aniso_U_33
_atom_site_aniso_U_23
_atom_site_aniso_U_13
_atom_site_aniso_U_12
Cu1 0.0431(3) 0.0433(3) 0.0428(3) 0.0008(3) 0.0009(3) -0.0014(3)
N1 0.046(2) 0.045(3) 0.044(2) 0.006(2) 0.0002(19) -0.004(2)
N2 0.044(2) 0.049(3) 0.051(3) 0.009(2) 0.003(2) 0.000(2)
N3 0.048(3) 0.049(3) 0.048(3) 0.003(2) 0.003(2) -0.002(2)
N4 0.044(2) 0.053(3) 0.048(3) -0.001(2) -0.002(2) -0.002(2)
N5 0.076(3) 0.054(3) 0.059(3) 0.002(2) 0.007(3) -0.003(3)
N6 0.073(3) 0.049(3) 0.060(3) 0.009(2) 0.009(3) 0.004(3)
C1 0.068(4) 0.063(4) 0.051(3) 0.013(3) 0.001(3) 0.007(3)
C2 0.084(5) 0.068(4) 0.051(3) 0.019(3) 0.012(3) -0.002(4)
C3 0.073(4) 0.084(5) 0.080(5) 0.018(4) 0.037(4) 0.005(4)
C4 0.056(4) 0.069(4) 0.074(4) 0.011(4) 0.013(3) 0.017(3)
C5 0.046(3) 0.045(3) 0.047(3) -0.003(3) -0.003(3) 0.006(2)
C6 0.047(3) 0.042(3) 0.048(3) 0.005(2) -0.002(3) 0.001(2)
C7 0.058(4) 0.069(4) 0.057(3) 0.007(3) 0.005(3) 0.017(3)
C8 0.079(5) 0.092(5) 0.056(4) 0.016(3) -0.008(4) 0.025(4)
C9 0.084(5) 0.070(4) 0.053(4) 0.022(3) 0.008(4) 0.006(4)
C10 0.060(4) 0.063(4) 0.055(4) 0.006(3) 0.012(3) 0.002(3)
C11 0.056(4) 0.072(4) 0.061(4) -0.002(3) 0.019(3) -0.009(3)
C12 0.078(5) 0.071(4) 0.060(4) -0.016(3) -0.001(4) -0.005(4)
C13 0.083(5) 0.064(4) 0.063(4) -0.018(3) -0.012(4) -0.003(3)
C14 0.042(3) 0.065(4) 0.081(5) 0.000(3) -0.002(3) -0.010(3)
C15 0.040(3) 0.041(3) 0.057(3) 0.002(3) 0.002(3) 0.003(2)
C16 0.049(3) 0.048(3) 0.063(4) 0.005(3) -0.004(3) 0.005(3)
C17 0.066(4) 0.080(5) 0.081(5) -0.001(4) 0.027(4) -0.014(4)
C18 0.083(5) 0.097(5) 0.077(5) 0.005(4) 0.034(4) 0.002(5)
C19 0.095(6) 0.083(5) 0.057(4) -0.002(4) 0.012(4) 0.012(4)
C20 0.071(4) 0.069(4) 0.056(4) -0.007(3) 0.003(3) 0.005(3)
C21 0.080(5) 0.074(5) 0.081(5) -0.005(4) -0.009(4) 0.003(4)
C22 0.090(5) 0.096(6) 0.079(5) 0.020(5) -0.010(4) 0.021(5)
C23 0.114(6) 0.069(5) 0.073(5) 0.000(4) -0.002(5) 0.024(5)
C24 0.102(6) 0.055(4) 0.067(4) -0.001(3) 0.004(4) 0.006(4)
C25 0.072(4) 0.047(3) 0.050(3) 0.003(3) 0.013(3) 0.006(3)
C26 0.061(4) 0.040(3) 0.060(3) -0.001(3) 0.011(3) 0.003(2)
C27 0.105(6) 0.043(4) 0.082(5) -0.010(3) 0.004(4) -0.001(4)
C28 0.097(6) 0.070(5) 0.069(5) -0.015(4) 0.012(4) -0.015(4)
C29 0.083(5) 0.082(5) 0.056(4) -0.004(4) 0.006(4) -0.001(4)
C30 0.093(5) 0.053(4) 0.070(5) 0.004(3) 0.009(4) -0.001(4)
Cu2 0.0513(4) 0.0422(3) 0.0411(3) 0.0013(3) -0.0017(3) -0.0020(3)
N7 0.054(3) 0.049(3) 0.043(3) -0.004(2) 0.004(2) -0.002(2)
N8 0.060(3) 0.052(3) 0.041(2) -0.003(2) -0.001(2) 0.008(2)
N9 0.047(3) 0.053(3) 0.052(3) 0.001(2) -0.002(2) -0.002(2)
N10 0.064(3) 0.059(3) 0.058(3) 0.000(3) -0.009(2) 0.002(3)
N11 0.069(3) 0.050(3) 0.060(3) 0.006(2) -0.008(3) -0.005(2)
N12 0.067(3) 0.045(3) 0.059(4) 0.001(2) 0.001(2) 0.000(2)
C31 0.075(4) 0.073(4) 0.058(4) -0.001(3) -0.006(3) -0.017(3)
C32 0.114(6) 0.071(5) 0.071(5) -0.004(4) -0.022(5) -0.014(5)
C33 0.082(5) 0.090(5) 0.089(5) -0.001(4) -0.036(5) -0.017(5)
C34 0.064(4) 0.079(5) 0.098(5) 0.000(4) -0.022(4) 0.007(4)
C35 0.048(3) 0.052(3) 0.054(3) 0.007(3) 0.000(3) -0.003(3)
C36 0.056(4) 0.046(3) 0.052(3) 0.004(3) 0.008(3) 0.007(3)
C37 0.075(4) 0.082(5) 0.072(5) 0.002(4) 0.020(4) 0.023(4)
C38 0.105(6) 0.080(5) 0.065(5) -0.004(4) 0.030(4) 0.027(4)
C39 0.160(9) 0.071(5) 0.040(4) -0.012(3) 0.008(5) 0.027(5)
C40 0.091(5) 0.063(4) 0.057(4) -0.003(3) -0.009(4) 0.011(4)
C41 0.052(3) 0.071(4) 0.061(4) -0.002(3) -0.005(3) -0.004(3)
C42 0.081(5) 0.074(4) 0.054(4) 0.010(3) 0.008(4) -0.004(4)
C43 0.091(5) 0.073(4) 0.072(4) 0.010(4) 0.019(4) -0.018(4)
C44 0.060(4) 0.078(4) 0.078(4) -0.011(4) 0.007(4) -0.014(4)
C45 0.042(3) 0.055(3) 0.059(4) -0.008(3) 0.001(3) -0.007(3)
C46 0.051(3) 0.055(3) 0.056(4) -0.014(3) -0.004(3) 0.001(3)
C47 0.070(4) 0.079(5) 0.088(5) -0.011(4) -0.018(4) -0.005(4)
C48 0.112(7) 0.109(7) 0.081(6) -0.020(5) -0.053(5) 0.016(6)
C49 0.131(7) 0.080(5) 0.067(4) -0.002(4) -0.039(5) 0.034(5)
C50 0.105(6) 0.064(4) 0.060(4) 0.004(4) -0.013(4) 0.003(4)
C51 0.089(5) 0.068(5) 0.077(5) 0.005(4) 0.005(4) -0.008(4)
C52 0.094(6) 0.099(6) 0.076(5) -0.006(5) 0.017(4) 0.012(5)
C53 0.122(7) 0.060(5) 0.088(6) -0.013(4) 0.025(5) 0.016(4)
C54 0.109(6) 0.053(4) 0.080(5) -0.005(4) 0.000(5) 0.009(4)
C55 0.063(4) 0.047(3) 0.064(4) 0.006(3) -0.010(3) 0.000(3)
C56 0.067(4) 0.038(3) 0.052(3) 0.001(3) -0.019(3) 0.002(3)
C57 0.099(5) 0.045(3) 0.072(5) 0.008(3) -0.001(4) 0.001(3)
C58 0.133(7) 0.050(4) 0.057(4) 0.004(3) 0.007(4) -0.013(4)
C59 0.076(5) 0.085(5) 0.057(4) 0.002(4) 0.003(3) 0.000(4)
C60 0.097(5) 0.057(4) 0.057(4) 0.017(3) 0.008(4) 0.004(4)
Nb1 0.0405(2) 0.0519(3) 0.0435(2) 0.0031(2) -0.0065(2) 0.0035(2)
O1 0.091(3) 0.054(2) 0.081(3) 0.005(2) -0.010(3) 0.003(2)
O2 0.0356(16) 0.080(3) 0.043(2) 0.008(2) -0.0040(16) 0.009(2)
O3 0.0405(18) 0.075(3) 0.048(2) -0.001(2) -0.0109(16) 0.0108(19)
O4 0.0447(19) 0.088(3) 0.047(2) 0.005(2) -0.0058(17) 0.006(2)
O5 0.0402(18) 0.091(3) 0.055(2) -0.001(2) 0.0013(19) 0.012(2)
O6 0.056(2) 0.085(3) 0.049(2) 0.014(2) -0.0090(19) 0.005(2)
O7 0.046(2) 0.105(4) 0.046(2) 0.000(2) -0.0024(18) 0.012(2)
O8 0.068(3) 0.136(5) 0.043(3) -0.007(3) 0.003(2) -0.006(3)
O9 0.083(4) 0.179(6) 0.081(4) -0.020(4) 0.002(3) 0.059(4)
O10 0.049(2) 0.066(3) 0.056(2) 0.008(2) -0.0120(18) 0.015(2)
O11 0.072(3) 0.055(2) 0.058(2) 0.013(2) -0.009(2) 0.0050(19)
O12 0.061(3) 0.149(5) 0.073(3) 0.019(3) -0.022(3) -0.025(3)
O13 0.147(5) 0.088(4) 0.091(4) 0.015(3) -0.036(4) -0.048(4)
C61 0.047(3) 0.041(3) 0.043(3) -0.002(2) -0.006(2) 0.002(2)
C62 0.040(2) 0.045(3) 0.052(3) -0.011(3) -0.001(3) 0.003(2)
C63 0.052(3) 0.077(4) 0.050(4) -0.008(3) -0.002(3) -0.008(3)
C64 0.055(4) 0.098(5) 0.052(4) 0.001(4) -0.002(3) 0.008(3)
C65 0.049(4) 0.095(5) 0.039(3) 0.010(3) -0.001(3) -0.014(3)
C66 0.081(5) 0.076(5) 0.045(3) 0.002(3) -0.010(3) -0.016(4)
O14 0.097(4) 0.088(4) 0.107(4) -0.003(3) 0.009(3) 0.017(3)
O15 0.138(6) 0.104(4) 0.142(6) 0.027(5) 0.007(5) 0.002(4)
O16 0.147(7) 0.119(5) 0.265(11) -0.005(6) 0.062(8) 0.003(5)
O17 0.106(5) 0.106(4) 0.161(6) 0.009(5) 0.008(5) 0.017(4)
O18 0.117(5) 0.138(5) 0.133(5) -0.025(5) -0.026(5) -0.007(4)
O19 0.093(4) 0.092(4) 0.146(6) -0.001(4) -0.029(4) 0.017(3)
O20 0.190(7) 0.137(5) 0.100(5) -0.029(4) -0.044(5) 0.088(5)
O21 0.121(6) 0.137(6) 0.168(7) -0.013(5) 0.001(6) 0.012(5)
O22 0.066(3) 0.096(4) 0.136(5) 0.029(4) 0.000(3) -0.005(3)
O23 0.079(4) 0.103(4) 0.170(6) 0.015(5) -0.010(4) 0.021(3)
O24 0.315(16) 0.386(19) 0.167(10) -0.021(11) -0.038(11) -0.184(15)
O25 0.084(3) 0.116(4) 0.063(3) -0.016(3) 0.009(2) -0.007(3)
Cl1 0.154(2) 0.1173(17) 0.1083(17) 0.0091(14) 0.0111(18) 0.0329(18)

loop_
_atom_site_label
_atom_site_type_symbol
_atom_site_thermal_displace_type
_atom_site_fract_x
_atom_site_fract_y
_atom_site_fract_z
_atom_site_occupancy
_atom_site_U_iso_or_equiv
_atom_site_calc_flag
_atom_site_refinement_flags
Cu1 Cu Uani 0.63665(4) 0.66897(3) 0.99943(3) 1.000 0.0431(2) . .
N1 N Uani 0.7476(3) 0.6598(2) 0.94654(19) 1.000 0.0450(14) . .
N2 N Uani 0.7141(3) 0.6024(2) 1.0481(2) 1.000 0.0480(16) . .
N3 N Uani 0.5583(3) 0.6080(2) 0.9500(2) 1.000 0.0483(17) . .
N4 N Uani 0.5260(3) 0.6614(2) 1.0514(2) 1.000 0.0483(16) . .
N5 N Uani 0.5860(4) 0.7496(2) 0.9556(2) 1.000 0.0630(17) . .
N6 N Uani 0.6978(4) 0.7422(2) 1.0474(2) 1.000 0.0607(17) . .
C1 C Uani 0.7586(4) 0.6871(3) 0.8940(3) 1.000 0.061(2) . .
C2 C Uani 0.8313(5) 0.6789(3) 0.8600(3) 1.000 0.068(2) . .
C3 C Uani 0.8982(5) 0.6422(3) 0.8804(3) 1.000 0.079(3) . .
C4 C Uani 0.8881(4) 0.6149(3) 0.9352(3) 1.000 0.066(2) . .
C5 C Uani 0.8132(3) 0.6238(2) 0.9665(2) 1.000 0.0460(17) . .
C6 C Uani 0.7936(4) 0.5934(2) 1.0241(2) 1.000 0.0457(17) . .
C7 C Uani 0.8566(4) 0.5572(3) 1.0528(3) 1.000 0.061(2) . .
C8 C Uani 0.8333(5) 0.5312(3) 1.1060(3) 1.000 0.076(3) . .
C9 C Uani 0.7535(5) 0.5417(3) 1.1308(3) 1.000 0.069(3) . .
C10 C Uani 0.6948(4) 0.5782(3) 1.1001(3) 1.000 0.059(2) . .
C11 C Uani 0.5782(4) 0.5821(3) 0.8972(3) 1.000 0.063(2) . .
C12 C Uani 0.5206(5) 0.5450(3) 0.8689(3) 1.000 0.070(3) . .
C13 C Uani 0.4429(5) 0.5319(3) 0.8918(3) 1.000 0.070(3) . .
C14 C Uani 0.4202(4) 0.5561(3) 0.9475(3) 1.000 0.063(2) . .
C15 C Uani 0.4798(3) 0.5949(2) 0.9751(3) 1.000 0.0460(17) . .
C16 C Uani 0.4621(4) 0.6236(3) 1.0330(3) 1.000 0.0533(19) . .
C17 C Uani 0.3857(5) 0.6139(3) 1.0655(3) 1.000 0.076(3) . .
C18 C Uani 0.3738(6) 0.6461(4) 1.1177(3) 1.000 0.086(3) . .
C19 C Uani 0.4393(5) 0.6825(3) 1.1376(3) 1.000 0.078(3) . .
C20 C Uani 0.5155(5) 0.6903(3) 1.1031(3) 1.000 0.065(2) . .
C21 C Uani 0.5298(5) 0.7510(3) 0.9099(3) 1.000 0.078(3) . .
C22 C Uani 0.5080(6) 0.8057(4) 0.8811(4) 1.000 0.088(3) . .
C23 C Uani 0.5454(6) 0.8571(4) 0.8992(4) 1.000 0.085(3) . .
C24 C Uani 0.6031(5) 0.8560(3) 0.9461(3) 1.000 0.075(3) . .
C25 C Uani 0.6219(4) 0.8021(3) 0.9751(3) 1.000 0.0563(19) . .
C26 C Uani 0.6815(4) 0.7979(2) 1.0264(3) 1.000 0.0537(19) . .
C27 C Uani 0.7168(6) 0.8485(3) 1.0537(3) 1.000 0.077(3) . .
C28 C Uani 0.7685(5) 0.8413(3) 1.1038(3) 1.000 0.079(3) . .
C29 C Uani 0.7854(5) 0.7848(3) 1.1239(3) 1.000 0.074(3) . .
C30 C Uani 0.7488(5) 0.7375(3) 1.0951(3) 1.000 0.072(3) . .
Cu2 Cu Uani 0.63899(4) 0.33019(3) 0.97113(3) 1.000 0.0449(2) . .
N7 N Uani 0.5216(3) 0.3399(2) 0.92372(19) 1.000 0.0487(17) . .
N8 N Uani 0.5610(3) 0.3943(2) 1.0245(2) 1.000 0.0510(16) . .
N9 N Uani 0.7102(3) 0.3942(2) 0.9256(2) 1.000 0.0507(17) . .
N10 N Uani 0.7509(3) 0.3381(2) 1.0252(2) 1.000 0.0603(17) . .
N11 N Uani 0.6987(3) 0.2543(2) 0.9192(2) 1.000 0.0597(17) . .
N12 N Uani 0.5918(4) 0.2530(2) 1.0130(2) 1.000 0.0570(19) . .
C31 C Uani 0.5076(5) 0.3134(3) 0.8710(3) 1.000 0.069(2) . .
C32 C Uani 0.4288(6) 0.3203(3) 0.8404(3) 1.000 0.085(3) . .
C33 C Uani 0.3635(6) 0.3552(4) 0.8648(4) 1.000 0.087(3) . .
C34 C Uani 0.3775(5) 0.3831(3) 0.9185(4) 1.000 0.080(3) . .
C35 C Uani 0.4571(4) 0.3742(3) 0.9468(3) 1.000 0.0513(17) . .
C36 C Uani 0.4791(4) 0.4030(2) 1.0059(3) 1.000 0.0513(19) . .
C37 C Uani 0.4182(5) 0.4352(3) 1.0370(3) 1.000 0.076(3) . .
C38 C Uani 0.4444(6) 0.4610(3) 1.0906(3) 1.000 0.083(3) . .
C39 C Uani 0.5285(7) 0.4553(3) 1.1085(3) 1.000 0.090(4) . .
C40 C Uani 0.5861(5) 0.4205(3) 1.0766(3) 1.000 0.070(3) . .
C41 C Uani 0.6873(4) 0.4204(3) 0.8743(3) 1.000 0.061(2) . .
C42 C Uani 0.7402(5) 0.4606(3) 0.8451(3) 1.000 0.070(3) . .
C43 C Uani 0.8195(5) 0.4770(3) 0.8696(3) 1.000 0.079(3) . .
C44 C Uani 0.8448(5) 0.4507(3) 0.9237(3) 1.000 0.072(2) . .
C45 C Uani 0.7885(4) 0.4092(3) 0.9504(3) 1.000 0.0520(19) . .
C46 C Uani 0.8106(4) 0.3778(3) 1.0064(3) 1.000 0.0540(19) . .
C47 C Uani 0.8855(5) 0.3896(3) 1.0389(4) 1.000 0.079(3) . .
C48 C Uani 0.8999(7) 0.3610(5) 1.0920(4) 1.000 0.101(4) . .
C49 C Uani 0.8397(7) 0.3185(4) 1.1103(3) 1.000 0.093(3) . .
C50 C Uani 0.7653(5) 0.3081(3) 1.0769(3) 1.000 0.076(3) . .
C51 C Uani 0.7526(5) 0.2567(3) 0.8716(3) 1.000 0.078(3) . .
C52 C Uani 0.7886(6) 0.2088(4) 0.8450(4) 1.000 0.090(3) . .
C53 C Uani 0.7670(6) 0.1524(4) 0.8672(4) 1.000 0.090(3) . .
C54 C Uani 0.7128(6) 0.1483(3) 0.9150(3) 1.000 0.081(3) . .
C55 C Uani 0.6796(4) 0.2003(3) 0.9413(3) 1.000 0.058(2) . .
C56 C Uani 0.6213(4) 0.1999(2) 0.9947(3) 1.000 0.0523(19) . .
C57 C Uani 0.5964(5) 0.1482(3) 1.0231(3) 1.000 0.072(3) . .
C58 C Uani 0.5437(6) 0.1506(3) 1.0729(3) 1.000 0.080(3) . .
C59 C Uani 0.5153(5) 0.2040(4) 1.0921(3) 1.000 0.073(3) . .
C60 C Uani 0.5384(5) 0.2555(3) 1.0616(3) 1.000 0.070(3) . .
Nb1 Nb Uani 0.15692(3) 0.50994(2) 0.79940(2) 1.000 0.0453(1) . .
O1 O Uani 0.1708(3) 0.58637(18) 0.7958(2) 1.000 0.0753(16) . .
O2 O Uani 0.2245(2) 0.4968(2) 0.88088(16) 1.000 0.0529(13) . .
O3 O Uani 0.0600(2) 0.51412(19) 0.87050(16) 1.000 0.0545(13) . .
O4 O Uani 0.2185(2) 0.4898(2) 0.97945(16) 1.000 0.0599(14) . .
O5 O Uani 0.0357(2) 0.5073(2) 0.96814(19) 1.000 0.0621(13) . .
O6 O Uani 0.1731(2) 0.49918(19) 0.70564(17) 1.000 0.0633(14) . .
O7 O Uani 0.2854(3) 0.4762(2) 0.78471(17) 1.000 0.0657(16) . .
O8 O Uani 0.2621(3) 0.4738(3) 0.63159(19) 1.000 0.082(2) . .
O9 O Uani 0.3749(4) 0.4294(3) 0.7200(2) 1.000 0.114(3) . .
O10 O Uani 0.0298(2) 0.51037(19) 0.76153(17) 1.000 0.0570(14) . .
O11 O Uani 0.1137(3) 0.41547(17) 0.79680(19) 1.000 0.0617(14) . .
O12 O Uani -0.0877(3) 0.4579(3) 0.7320(2) 1.000 0.094(2) . .
O13 O Uani 0.0004(4) 0.3557(3) 0.7762(3) 1.000 0.109(3) . .
C61 C Uani 0.1838(3) 0.4971(2) 0.9311(2) 1.000 0.0437(17) . .
C62 C Uani 0.0836(3) 0.5067(2) 0.9249(2) 1.000 0.0457(16) . .
C63 C Uani 0.2460(4) 0.4786(3) 0.6839(3) 1.000 0.060(2) . .
C64 C Uani 0.3099(4) 0.4595(3) 0.7322(3) 1.000 0.068(3) . .
C65 C Uani -0.0123(4) 0.4613(3) 0.7543(3) 1.000 0.061(2) . .
C66 C Uani 0.0358(5) 0.4057(3) 0.7773(3) 1.000 0.067(3) . .
O14 O Uani 0.0818(4) 0.7038(2) 0.7916(3) 1.000 0.097(2) . .
O15 O Uani -0.0574(5) 0.6893(3) 0.7070(4) 1.000 0.128(3) . .
O16 O Uani -0.1516(6) 0.5857(3) 0.7290(5) 1.000 0.177(5) . .
O17 O Uani 0.1775(5) 0.2844(3) 0.7986(4) 1.000 0.124(3) . .
O18 O Uani 0.2977(5) 0.2976(3) 0.7063(4) 1.000 0.129(3) . .
O19 O Uani 0.5581(4) 0.4318(3) 0.7520(3) 1.000 0.110(3) . .
O20 O Uani 0.6094(6) 0.7010(4) 0.7757(3) 1.000 0.142(3) . .
O21 O Uani 0.4326(5) 0.7181(3) 0.7411(4) 1.000 0.142(4) . .
O22 O Uani 0.3460(3) 0.8253(2) 0.7617(3) 1.000 0.099(2) . .
O23 O Uani 0.1651(4) 0.8156(3) 0.7763(4) 1.000 0.117(3) . .
O24 O Uani 0.4398(9) 0.5900(4) 0.6972(4) 1.000 0.289(9) . .
O25 O Uani 0.4308(3) 0.5150(3) 0.5893(2) 1.000 0.0877(19) . .
Cl1 Cl Uani 0.6464(2) 0.56724(12) 0.73655(12) 1.000 0.1265(10) . .
H1 H Uiso 0.71420 0.71280 0.88050 1.000 0.0720 calc R
H2 H Uiso 0.83610 0.69770 0.82340 1.000 0.0810 calc R
H3 H Uiso 0.94910 0.63580 0.85780 1.000 0.0950 calc R
H4 H Uiso 0.93300 0.59050 0.95020 1.000 0.0800 calc R
H7 H Uiso 0.91260 0.55090 1.03630 1.000 0.0740 calc R
H8 H Uiso 0.87340 0.50590 1.12500 1.000 0.0910 calc R
H9 H Uiso 0.73830 0.52500 1.16720 1.000 0.0830 calc R
H10 H Uiso 0.63950 0.58600 1.11670 1.000 0.0710 calc R
H11 H Uiso 0.63310 0.59000 0.87980 1.000 0.0760 calc R
H12 H Uiso 0.53660 0.52860 0.83250 1.000 0.0840 calc R
H13 H Uiso 0.40350 0.50700 0.87160 1.000 0.0840 calc R
H14 H Uiso 0.36640 0.54630 0.96550 1.000 0.0750 calc R
H17 H Uiso 0.34310 0.58650 1.05270 1.000 0.0910 calc R
H18 H Uiso 0.32110 0.64250 1.13900 1.000 0.1030 calc R
H19 H Uiso 0.43360 0.70220 1.17380 1.000 0.0940 calc R
H20 H Uiso 0.56000 0.71610 1.11620 1.000 0.0790 calc R
H21 H Uiso 0.50440 0.71540 0.89660 1.000 0.0940 calc R
H22 H Uiso 0.46780 0.80590 0.84980 1.000 0.1060 calc R
H23 H Uiso 0.53240 0.89310 0.88020 1.000 0.1020 calc R
H24 H Uiso 0.62990 0.89140 0.95870 1.000 0.0900 calc R
H27 H Uiso 0.70580 0.88660 1.03850 1.000 0.0920 calc R
H28 H Uiso 0.79140 0.87460 1.12350 1.000 0.0940 calc R
H29 H Uiso 0.82160 0.77880 1.15690 1.000 0.0880 calc R
H30 H Uiso 0.76020 0.69930 1.10980 1.000 0.0860 calc R
H31 H Uiso 0.55220 0.28960 0.85480 1.000 0.0820 calc R
H32 H Uiso 0.42030 0.30170 0.80390 1.000 0.1020 calc R
H33 H Uiso 0.30960 0.36010 0.84510 1.000 0.1040 calc R
H34 H Uiso 0.33390 0.40740 0.93520 1.000 0.0960 calc R
H37 H Uiso 0.36050 0.43990 1.02290 1.000 0.0920 calc R
H38 H Uiso 0.40350 0.48200 1.11370 1.000 0.1000 calc R
H39 H Uiso 0.54790 0.47490 1.14250 1.000 0.1080 calc R
H40 H Uiso 0.64350 0.41450 1.09080 1.000 0.0840 calc R
H41 H Uiso 0.63260 0.41060 0.85760 1.000 0.0730 calc R
H42 H Uiso 0.72240 0.47670 0.80890 1.000 0.0840 calc R
H43 H Uiso 0.85590 0.50500 0.85100 1.000 0.0940 calc R
H44 H Uiso 0.89850 0.46090 0.94150 1.000 0.0860 calc R
H47 H Uiso 0.92700 0.41710 1.02490 1.000 0.0950 calc R
H48 H Uiso 0.94930 0.37020 1.11510 1.000 0.1210 calc R
H49 H Uiso 0.84940 0.29690 1.14500 1.000 0.1110 calc R
H50 H Uiso 0.72370 0.28010 1.08990 1.000 0.0920 calc R
H51 H Uiso 0.76570 0.29440 0.85610 1.000 0.0930 calc R
H52 H Uiso 0.82680 0.21310 0.81280 1.000 0.1070 calc R
H53 H Uiso 0.78940 0.11780 0.84950 1.000 0.1080 calc R
H54 H Uiso 0.69780 0.11080 0.93030 1.000 0.0970 calc R
H57 H Uiso 0.61530 0.11130 1.00870 1.000 0.0870 calc R
H58 H Uiso 0.52820 0.11560 1.09300 1.000 0.0960 calc R
H59 H Uiso 0.48000 0.20650 1.12590 1.000 0.0870 calc R
H60 H Uiso 0.51710 0.29250 1.07460 1.000 0.0840 calc R
H141 H Uiso 0.104(5) 0.6697(16) 0.798(4) 1.000 0.1170 . .
H142 H Uiso 0.049(3) 0.698(3) 0.7618(17) 1.000 0.1170 . .
H151 H Uiso -0.103(4) 0.709(2) 0.717(5) 1.000 0.1530 . .
H152 H Uiso -0.070(2) 0.6535(14) 0.716(5) 1.000 0.1530 . .
H161 H Uiso -0.12680 0.55210 0.73970 1.000 0.2120 . .
H162 H Uiso -0.2054(5) 0.5795(11) 0.738(3) 1.000 0.2120 . .
H171 H Uiso 0.151(4) 0.317(2) 0.789(4) 1.000 0.1490 . .
H172 H Uiso 0.208(6) 0.277(4) 0.768(3) 1.000 0.1490 . .
H181 H Uiso 0.327(4) 0.3300(7) 0.712(4) 1.000 0.1550 . .
H182 H Uiso 0.33490 0.27130 0.72220 1.000 0.1550 . .
H191 H Uiso 0.506(2) 0.436(4) 0.740(4) 1.000 0.1320 . .
H192 H Uiso 0.581(5) 0.4662(15) 0.744(4) 1.000 0.1320 . .
H201 H Uiso 0.621(5) 0.6681(11) 0.759(3) 1.000 0.1710 . .
H202 H Uiso 0.561(3) 0.7112(13) 0.761(4) 1.000 0.1710 . .
H211 H Uiso 0.3804(17) 0.7301(10) 0.738(6) 1.000 0.1710 . .
H212 H Uiso 0.42440 0.67850 0.73590 1.000 0.1710 . .
H221 H Uiso 0.367(4) 0.8578(19) 0.749(4) 1.000 0.1190 . .
H222 H Uiso 0.293(2) 0.833(3) 0.770(4) 1.000 0.1190 . .
H231 H Uiso 0.130(4) 0.7870(12) 0.785(4) 1.000 0.1400 . .
H232 H Uiso 0.133(3) 0.8462(15) 0.777(5) 1.000 0.1400 . .
H241 H Uiso 0.50050 0.58660 0.70370 1.000 0.3470 . .
H242 H Uiso 0.4416(10) 0.5937(7) 0.6604(5) 1.000 0.3470 . .
H251 H Uiso 0.434(4) 0.504(4) 0.5540(12) 1.000 0.1050 . .
H252 H Uiso 0.3774(15) 0.5109(19) 0.599(3) 1.000 0.1050 . .

loop_
_atom_type_symbol
_atom_type_description
_atom_type_scat_dispersion_real
_atom_type_scat_dispersion_imag
_atom_type_scat_source
O O 0.0106 0.0060 'International Tables Vol C Tables 4.2.6.8 and 6.1.1.4'
Nb Nb -2.0727 0.6215 'International Tables Vol C Tables 4.2.6.8 and 6.1.1.4'
N N 0.0061 0.0033 'International Tables Vol C Tables 4.2.6.8 and 6.1.1.4'
Cu Cu 0.3201 1.2651 'International Tables Vol C Tables 4.2.6.8 and 6.1.1.4'
Cl Cl 0.1484 0.1585 'International Tables Vol C Tables 4.2.6.8 and 6.1.1.4'
H H 0.0000 0.0000 'International Tables Vol C Tables 4.2.6.8 and 6.1.1.4'
C C 0.0033 0.0016 'International Tables Vol C Tables 4.2.6.8 and 6.1.1.4'

loop_
_geom_angle_atom_site_label_1
_geom_angle_atom_site_label_2
_geom_angle_atom_site_label_3
_geom_angle
_geom_angle_site_symmetry_1
_geom_angle_site_symmetry_2
_geom_angle_site_symmetry_3
_geom_angle_publ_flag
O2 Nb1 O10 142.36(14) . . . no
O2 Nb1 O11 91.87(16) . . . no
O3 Nb1 O6 144.18(12) . . . no
O3 Nb1 O7 138.64(14) . . . no
O3 Nb1 O10 71.79(13) . . . no
O3 Nb1 O11 82.09(16) . . . no
O6 Nb1 O7 72.52(14) . . . no
O6 Nb1 O10 72.65(13) . . . no
O6 Nb1 O11 84.28(16) . . . no
O7 Nb1 O10 141.05(15) . . . no
O7 Nb1 O11 85.73(17) . . . no
O10 Nb1 O11 73.99(16) . . . no
O1 Nb1 O6 92.89(19) . . . no
O1 Nb1 O7 103.62(19) . . . no
O1 Nb1 O10 95.00(19) . . . no
O1 Nb1 O11 168.98(19) . . . no
O2 Nb1 O3 71.80(12) . . . no
O2 Nb1 O6 141.77(13) . . . no
O2 Nb1 O7 69.27(14) . . . no
O1 Nb1 O3 94.25(19) . . . no
O1 Nb1 O2 96.87(19) . . . no
N1 Cu1 N3 94.74(18) . . . no
N1 Cu1 N4 169.57(18) . . . no
N1 Cu1 N6 91.13(19) . . . no
N2 Cu1 N3 97.24(17) . . . no
N1 Cu1 N5 95.85(19) . . . no
N1 Cu1 N2 77.96(17) . . . no
N4 Cu1 N5 92.48(19) . . . no
N4 Cu1 N6 97.00(19) . . . no
N5 Cu1 N6 75.80(18) . . . no
N3 Cu1 N6 169.95(19) . . . no
N2 Cu1 N5 166.28(19) . . . no
N2 Cu1 N6 91.95(18) . . . no
N2 Cu1 N4 95.19(17) . . . no
N3 Cu1 N5 95.46(18) . . . no
N3 Cu1 N4 78.19(18) . . . no
N7 Cu2 N8 76.17(17) . . . no
N11 Cu2 N12 75.60(18) . . . no
N8 Cu2 N10 93.19(17) . . . no
N8 Cu2 N11 170.21(17) . . . no
N7 Cu2 N9 96.53(18) . . . no
N7 Cu2 N10 168.19(18) . . . no
N7 Cu2 N11 98.64(17) . . . no
N7 Cu2 N12 91.7(2) . . . no
N8 Cu2 N9 95.76(17) . . . no
N10 Cu2 N12 94.6(2) . . . no
N9 Cu2 N10 79.22(18) . . . no
N9 Cu2 N11 93.06(17) . . . no
N8 Cu2 N12 96.08(18) . . . no
N10 Cu2 N11 92.62(17) . . . no
N9 Cu2 N12 166.9(2) . . . no
Nb1 O2 C61 122.3(3) . . . no
Nb1 O3 C62 120.9(3) . . . no
Nb1 O6 C63 120.9(4) . . . no
Nb1 O7 C64 120.6(4) . . . no
Nb1 O10 C65 120.2(4) . . . no
Nb1 O11 C66 116.4(4) . . . no
H141 O14 H142 103(7) . . . no
H151 O15 H152 104(5) . . . no
Cu1 N1 C5 117.3(3) . . . no
Cu1 N1 C1 124.5(4) . . . no
C1 N1 C5 118.3(5) . . . no
Cu1 N2 C6 112.2(3) . . . no
Cu1 N2 C10 127.3(4) . . . no
C6 N2 C10 119.8(5) . . . no
Cu1 N3 C15 114.1(4) . . . no
Cu1 N3 C11 127.8(4) . . . no
C11 N3 C15 118.2(5) . . . no
Cu1 N4 C16 117.2(4) . . . no
Cu1 N4 C20 123.7(4) . . . no
C16 N4 C20 119.0(5) . . . no
Cu1 N5 C25 114.9(4) . . . no
Cu1 N5 C21 126.1(4) . . . no
C21 N5 C25 118.8(5) . . . no
Cu1 N6 C26 116.1(4) . . . no
C26 N6 C30 117.5(5) . . . no
Cu1 N6 C30 126.3(4) . . . no
H161 O16 H162 101.72 . . . no
Cu2 N7 C31 122.9(4) . . . no
C31 N7 C35 118.7(5) . . . no
Cu2 N7 C35 118.4(4) . . . no
Cu2 N8 C40 126.8(4) . . . no
C36 N8 C40 118.1(5) . . . no
Cu2 N8 C36 114.8(4) . . . no
C41 N9 C45 118.4(5) . . . no
Cu2 N9 C45 114.9(4) . . . no
Cu2 N9 C41 126.8(4) . . . no
C46 N10 C50 119.5(5) . . . no
Cu2 N10 C50 126.0(4) . . . no
Cu2 N10 C46 114.5(4) . . . no
Cu2 N11 C55 113.5(4) . . . no
C51 N11 C55 117.6(5) . . . no
Cu2 N11 C51 128.8(4) . . . no
Cu2 N12 C56 118.7(4) . . . no
C56 N12 C60 118.9(5) . . . no
Cu2 N12 C60 122.1(4) . . . no
H171 O17 H172 102(8) . . . no
H181 O18 H182 99.89 . . . no
H191 O19 H192 102(8) . . . no
H201 O20 H202 104(6) . . . no
N1 C1 C2 122.7(6) . . . no
C1 C2 C3 118.9(6) . . . no
C2 C3 C4 118.6(6) . . . no
C3 C4 C5 119.7(6) . . . no
N1 C5 C6 114.5(4) . . . no
C4 C5 C6 123.7(5) . . . no
N1 C5 C4 121.7(5) . . . no
N2 C6 C5 117.6(4) . . . no
C5 C6 C7 121.9(5) . . . no
N2 C6 C7 120.5(5) . . . no
C6 C7 C8 118.1(6) . . . no
C7 C8 C9 121.1(6) . . . no
C8 C9 C10 117.6(6) . . . no
N2 C10 C9 122.8(6) . . . no
N3 C11 C12 122.1(6) . . . no
C11 C12 C13 121.3(6) . . . no
C12 C13 C14 118.8(6) . . . no
C13 C14 C15 118.7(6) . . . no
C14 C15 C16 123.2(5) . . . no
N3 C15 C16 115.9(5) . . . no
N3 C15 C14 120.9(6) . . . no
N4 C16 C17 122.0(6) . . . no
N4 C16 C15 114.5(5) . . . no
C15 C16 C17 123.5(6) . . . no
C16 C17 C18 118.4(7) . . . no
C17 C18 C19 119.8(7) . . . no
C18 C19 C20 119.2(6) . . . no
N4 C20 C19 121.4(6) . . . no
N5 C21 C22 121.4(6) . . . no
C21 C22 C23 119.8(8) . . . no
C22 C23 C24 119.1(8) . . . no
C23 C24 C25 120.4(7) . . . no
C24 C25 C26 123.2(6) . . . no
N5 C25 C24 120.5(6) . . . no
N5 C25 C26 116.3(5) . . . no
N6 C26 C25 116.5(5) . . . no
C25 C26 C27 122.1(5) . . . no
N6 C26 C27 121.4(6) . . . no
C26 C27 C28 118.9(6) . . . no
C27 C28 C29 119.0(6) . . . no
C28 C29 C30 118.9(7) . . . no
N6 C30 C29 124.3(6) . . . no
N1 C1 H1 118.62 . . . no
C2 C1 H1 118.65 . . . no
C1 C2 H2 120.50 . . . no
C3 C2 H2 120.56 . . . no
C4 C3 H3 120.75 . . . no
C2 C3 H3 120.64 . . . no
C5 C4 H4 120.24 . . . no
C3 C4 H4 120.06 . . . no
C8 C7 H7 120.97 . . . no
C6 C7 H7 120.89 . . . no
C9 C8 H8 119.52 . . . no
C7 C8 H8 119.40 . . . no
C8 C9 H9 121.13 . . . no
C10 C9 H9 121.28 . . . no
C9 C10 H10 118.64 . . . no
N2 C10 H10 118.53 . . . no
N3 C11 H11 119.02 . . . no
C12 C11 H11 118.90 . . . no
C13 C12 H12 119.40 . . . no
C11 C12 H12 119.28 . . . no
C12 C13 H13 120.51 . . . no
C14 C13 H13 120.66 . . . no
C13 C14 H14 120.63 . . . no
C15 C14 H14 120.68 . . . no
C18 C17 H17 120.82 . . . no
C16 C17 H17 120.75 . . . no
C17 C18 H18 120.16 . . . no
C19 C18 H18 120.07 . . . no
C18 C19 H19 120.43 . . . no
C20 C19 H19 120.37 . . . no
C19 C20 H20 119.38 . . . no
N4 C20 H20 119.20 . . . no
C22 C21 H21 119.32 . . . no
N5 C21 H21 119.33 . . . no
H211 O21 H212 100.07 . . . no
C21 C22 H22 120.13 . . . no
C23 C22 H22 120.04 . . . no
C24 C23 H23 120.32 . . . no
C22 C23 H23 120.56 . . . no
C25 C24 H24 119.89 . . . no
C23 C24 H24 119.72 . . . no
C28 C27 H27 120.51 . . . no
C26 C27 H27 120.59 . . . no
C27 C28 H28 120.42 . . . no
C29 C28 H28 120.58 . . . no
C30 C29 H29 120.58 . . . no
C28 C29 H29 120.50 . . . no
N6 C30 H30 117.95 . . . no
C29 C30 H30 117.80 . . . no
N7 C31 C32 121.9(6) . . . no
C31 C32 C33 118.6(7) . . . no
C32 C33 C34 120.0(8) . . . no
C33 C34 C35 118.5(7) . . . no
C34 C35 C36 122.6(6) . . . no
N7 C35 C36 115.1(5) . . . no
N7 C35 C34 122.3(6) . . . no
N8 C36 C35 115.0(5) . . . no
N8 C36 C37 123.0(6) . . . no
C35 C36 C37 122.0(6) . . . no
C36 C37 C38 118.3(7) . . . no
C37 C38 C39 119.4(7) . . . no
C38 C39 C40 119.7(7) . . . no
N8 C40 C39 121.3(7) . . . no
N9 C41 C42 123.5(6) . . . no
C41 C42 C43 119.3(6) . . . no
C42 C43 C44 118.5(6) . . . no
C43 C44 C45 119.2(7) . . . no
C44 C45 C46 123.1(6) . . . no
N9 C45 C46 115.7(5) . . . no
N9 C45 C44 121.2(6) . . . no
N10 C46 C47 120.8(6) . . . no
C45 C46 C47 123.4(6) . . . no
N10 C46 C45 115.7(5) . . . no
C46 C47 C48 120.5(7) . . . no
C47 C48 C49 118.5(9) . . . no
C48 C49 C50 119.4(7) . . . no
N10 C50 C49 121.2(6) . . . no
N11 C51 C52 124.7(7) . . . no
C51 C52 C53 117.7(8) . . . no
C52 C53 C54 119.2(8) . . . no
C53 C54 C55 119.9(7) . . . no
C54 C55 C56 123.4(6) . . . no
N11 C55 C56 115.7(5) . . . no
N11 C55 C54 120.9(6) . . . no
C55 C56 C57 122.9(5) . . . no
N12 C56 C57 120.8(6) . . . no
N12 C56 C55 116.2(5) . . . no
C56 C57 C58 120.4(6) . . . no
C57 C58 C59 118.9(7) . . . no
C58 C59 C60 119.8(7) . . . no
N12 C60 C59 121.0(6) . . . no
H221 O22 H222 105(6) . . . no
N7 C31 H31 119.01 . . . no
C32 C31 H31 119.13 . . . no
C31 C32 H32 120.71 . . . no
C33 C32 H32 120.68 . . . no
C34 C33 H33 119.99 . . . no
C32 C33 H33 120.00 . . . no
C33 C34 H34 120.72 . . . no
C35 C34 H34 120.76 . . . no
C38 C37 H37 120.88 . . . no
C36 C37 H37 120.81 . . . no
C37 C38 H38 120.30 . . . no
C39 C38 H38 120.31 . . . no
C38 C39 H39 120.18 . . . no
C40 C39 H39 120.10 . . . no
C39 C40 H40 119.24 . . . no
N8 C40 H40 119.43 . . . no
N9 C41 H41 118.30 . . . no
C42 C41 H41 118.25 . . . no
C43 C42 H42 120.22 . . . no
C41 C42 H42 120.49 . . . no
C42 C43 H43 120.78 . . . no
C44 C43 H43 120.77 . . . no
C45 C44 H44 120.29 . . . no
C43 C44 H44 120.51 . . . no
C46 C47 H47 119.81 . . . no
C48 C47 H47 119.72 . . . no
C49 C48 H48 120.68 . . . no
C47 C48 H48 120.79 . . . no
C50 C49 H49 120.24 . . . no
C48 C49 H49 120.39 . . . no
C49 C50 H50 119.33 . . . no
N10 C50 H50 119.46 . . . no
C52 C51 H51 117.74 . . . no
N11 C51 H51 117.56 . . . no
C51 C52 H52 121.14 . . . no
C53 C52 H52 121.19 . . . no
C54 C53 H53 120.20 . . . no
C52 C53 H53 120.60 . . . no
C55 C54 H54 120.06 . . . no
C53 C54 H54 120.06 . . . no
C58 C57 H57 119.76 . . . no
C56 C57 H57 119.81 . . . no
C59 C58 H58 120.50 . . . no
C57 C58 H58 120.59 . . . no
C58 C59 H59 120.07 . . . no
C60 C59 H59 120.09 . . . no
N12 C60 H60 119.53 . . . no
C59 C60 H60 119.43 . . . no
O4 C61 C62 121.5(4) . . . no
O2 C61 O4 125.6(4) . . . no
O2 C61 C62 112.9(4) . . . no
O3 C62 C61 112.1(4) . . . no
O5 C62 C61 120.9(4) . . . no
O3 C62 O5 126.9(4) . . . no
O6 C63 O8 125.1(6) . . . no
O8 C63 C64 123.4(6) . . . no
O6 C63 C64 111.6(5) . . . no
O7 C64 O9 126.4(6) . . . no
O9 C64 C63 120.2(6) . . . no
O7 C64 C63 113.4(5) . . . no
O10 C65 C66 114.7(5) . . . no
O12 C65 C66 121.4(6) . . . no
O10 C65 O12 123.9(6) . . . no
O13 C66 C65 121.4(7) . . . no
O11 C66 O13 124.0(7) . . . no
O11 C66 C65 114.6(6) . . . no
H231 O23 H232 104(5) . . . no
H241 O24 H242 97.66 . . . no
H251 O25 H252 106(6) . . . no

loop_
_geom_bond_atom_site_label_1
_geom_bond_atom_site_label_2
_geom_bond_distance
_geom_bond_site_symmetry_1
_geom_bond_site_symmetry_2
_geom_bond_publ_flag
Nb1 O7 2.099(5) . . no
Nb1 O10 2.093(3) . . no
Nb1 O11 2.202(4) . . no
Nb1 O3 2.168(3) . . no
Nb1 O1 1.717(4) . . no
Nb1 O2 2.119(4) . . no
Nb1 O6 2.141(4) . . no
Cu1 N4 2.042(5) . . no
Cu1 N1 2.060(4) . . no
Cu1 N2 2.181(5) . . no
Cu1 N3 2.115(5) . . no
Cu1 N5 2.186(5) . . no
Cu1 N6 2.162(5) . . no
Cu2 N7 2.075(4) . . no
Cu2 N8 2.205(5) . . no
Cu2 N9 2.057(5) . . no
Cu2 N10 2.085(5) . . no
Cu2 N11 2.243(5) . . no
Cu2 N12 2.085(5) . . no
O2 C61 1.287(6) . . no
O3 C62 1.287(6) . . no
O4 C61 1.219(6) . . no
O5 C62 1.212(6) . . no
O6 C63 1.285(7) . . no
O7 C64 1.294(8) . . no
O8 C63 1.208(8) . . no
O9 C64 1.217(9) . . no
O10 C65 1.273(8) . . no
O11 C66 1.270(9) . . no
O12 C65 1.242(8) . . no
O13 C66 1.234(9) . . no
O14 H142 0.84(4) . . no
O14 H141 0.84(5) . . no
O15 H151 0.85(7) . . no
O15 H152 0.84(5) . . no
N1 C5 1.348(6) . . no
N1 C1 1.341(8) . . no
N2 C10 1.322(8) . . no
N2 C6 1.327(7) . . no
N3 C15 1.341(7) . . no
N3 C11 1.356(8) . . no
N4 C20 1.340(8) . . no
N4 C16 1.343(8) . . no
N5 C21 1.333(9) . . no
N5 C25 1.361(8) . . no
N6 C30 1.325(9) . . no
N6 C26 1.350(7) . . no
O16 H161 0.8700 . . no
O16 H162 0.85(2) . . no
N7 C35 1.340(8) . . no
N7 C31 1.343(8) . . no
N8 C40 1.364(8) . . no
N8 C36 1.315(8) . . no
N9 C41 1.340(8) . . no
N9 C45 1.345(8) . . no
N10 C50 1.361(8) . . no
N10 C46 1.329(8) . . no
N11 C55 1.333(8) . . no
N11 C51 1.346(8) . . no
N12 C60 1.359(9) . . no
N12 C56 1.329(7) . . no
O17 H171 0.86(5) . . no
O17 H172 0.84(8) . . no
O18 H182 0.8855 . . no
O18 H181 0.86(4) . . no
O19 H192 0.86(5) . . no
O19 H191 0.83(4) . . no
O20 H202 0.83(5) . . no
O20 H201 0.84(4) . . no
C1 C2 1.347(10) . . no
C2 C3 1.375(10) . . no
C3 C4 1.385(10) . . no
C4 C5 1.344(8) . . no
C5 C6 1.493(6) . . no
C6 C7 1.402(8) . . no
C7 C8 1.377(10) . . no
C8 C9 1.344(10) . . no
C9 C10 1.385(10) . . no
C11 C12 1.356(10) . . no
C12 C13 1.310(10) . . no
C13 C14 1.408(10) . . no
C14 C15 1.392(8) . . no
C15 C16 1.477(9) . . no
C16 C17 1.379(10) . . no
C17 C18 1.389(10) . . no
C18 C19 1.352(11) . . no
C19 C20 1.396(10) . . no
C21 C22 1.419(11) . . no
C22 C23 1.339(13) . . no
C23 C24 1.368(11) . . no
C24 C25 1.396(9) . . no
C25 C26 1.466(9) . . no
C26 C27 1.389(9) . . no
C27 C28 1.380(10) . . no
C28 C29 1.361(10) . . no
C29 C30 1.354(10) . . no
C1 H1 0.9304 . . no
C2 H2 0.9278 . . no
C3 H3 0.9303 . . no
C4 H4 0.9302 . . no
C7 H7 0.9311 . . no
C8 H8 0.9296 . . no
C9 H9 0.9293 . . no
C10 H10 0.9281 . . no
C11 H11 0.9306 . . no
C12 H12 0.9297 . . no
C13 H13 0.9304 . . no
C14 H14 0.9309 . . no
C17 H17 0.9304 . . no
C18 H18 0.9299 . . no
C19 H19 0.9303 . . no
C20 H20 0.9300 . . no
C21 H21 0.9296 . . no
O21 H212 0.8980 . . no
O21 H211 0.83(3) . . no
C22 H22 0.9290 . . no
C23 H23 0.9296 . . no
C24 H24 0.9297 . . no
C27 H27 0.9298 . . no
C28 H28 0.9303 . . no
C29 H29 0.9313 . . no
C30 H30 0.9288 . . no
C31 C32 1.380(11) . . no
C32 C33 1.368(12) . . no
C33 C34 1.377(12) . . no
C34 C35 1.371(10) . . no
C35 C36 1.515(9) . . no
C36 C37 1.358(9) . . no
C37 C38 1.395(10) . . no
C38 C39 1.333(13) . . no
C39 C40 1.367(11) . . no
C41 C42 1.366(10) . . no
C42 C43 1.364(10) . . no
C43 C44 1.405(10) . . no
C44 C45 1.390(10) . . no
C45 C46 1.481(9) . . no
C46 C47 1.369(10) . . no
C47 C48 1.373(13) . . no
C48 C49 1.373(14) . . no
C49 C50 1.368(12) . . no
C51 C52 1.338(11) . . no
C52 C53 1.390(13) . . no
C53 C54 1.354(12) . . no
C54 C55 1.393(10) . . no
C55 C56 1.489(9) . . no
C56 C57 1.369(9) . . no
C57 C58 1.375(10) . . no
C58 C59 1.336(11) . . no
C59 C60 1.381(11) . . no
O22 H221 0.84(5) . . no
O22 H222 0.84(4) . . no
C31 H31 0.9294 . . no
C32 H32 0.9298 . . no
C33 H33 0.9305 . . no
C34 H34 0.9296 . . no
C37 H37 0.9298 . . no
C38 H38 0.9316 . . no
C39 H39 0.9288 . . no
C40 H40 0.9301 . . no
C41 H41 0.9304 . . no
C42 H42 0.9305 . . no
C43 H43 0.9295 . . no
C44 H44 0.9297 . . no
C47 H47 0.9294 . . no
C48 H48 0.9299 . . no
C49 H49 0.9296 . . no
C50 H50 0.9305 . . no
C51 H51 0.9303 . . no
C52 H52 0.9304 . . no
C53 H53 0.9307 . . no
C54 H54 0.9311 . . no
C57 H57 0.9280 . . no
C58 H58 0.9311 . . no
C59 H59 0.9301 . . no
C60 H60 0.9312 . . no
C61 C62 1.528(6) . . no
C63 C64 1.513(9) . . no
C65 C66 1.525(10) . . no
O23 H231 0.85(5) . . no
O23 H232 0.84(4) . . no
O24 H241 0.9274 . . no
O24 H242 0.834(14) . . no
O25 H251 0.83(3) . . no
O25 H252 0.84(3) . . no

loop_
_geom_hbond_atom_site_label_D
_geom_hbond_atom_site_label_H
_geom_hbond_atom_site_label_A
_geom_hbond_distance_DH
_geom_hbond_distance_HA
_geom_hbond_distance_DA
_geom_hbond_angle_DHA
_geom_hbond_site_symmetry_A
_geom_hbond_publ_flag
O14 H141 O1 0.84(5) 2.11(5) 2.939(6) 168(8) . no
O14 H142 O15 0.84(4) 2.03(4) 2.850(10) 164(4) . no
O15 H151 O17 0.85(7) 2.05(5) 2.786(10) 146(8) 4_556 no
O15 H152 O16 0.84(5) 1.97(3) 2.752(10) 154(5) . no
O16 H161 O10 0.8700 2.5800 3.285(9) 139.00 . no
O16 H161 O12 0.8700 2.1900 3.004(10) 157.00 . no
O16 H162 Cl1 0.85(2) 2.245(9) 3.070(9) 165(6) 1_455 no
O17 H171 O11 0.86(5) 2.27(5) 3.072(8) 156(6) . no
O17 H171 O13 0.86(5) 2.44(6) 3.141(10) 140(5) . no
O17 H172 O18 0.84(8) 1.99(8) 2.771(12) 153(8) . no
O18 H181 O9 0.86(4) 2.34(2) 3.171(9) 166(6) . no
O18 H182 O20 0.8900 1.7800 2.597(11) 153.00 4_646 no
O19 H191 O9 0.83(4) 2.03(4) 2.848(8) 168(8) . no
O19 H192 Cl1 0.86(5) 2.46(4) 3.314(7) 172(8) . no
O20 H201 Cl1 0.84(4) 2.33(3) 3.156(9) 166(6) . no
O20 H202 O21 0.83(5) 1.99(5) 2.796(12) 164(5) . no
O21 H211 O22 0.83(3) 2.25(4) 2.758(8) 120(3) . no
O21 H212 O24 0.9000 2.1700 3.021(11) 159.00 . no
O22 H221 O19 0.84(5) 2.00(5) 2.793(8) 158(7) 4_656 no
O22 H222 O23 0.84(4) 1.97(3) 2.748(8) 155(7) . no
O23 H231 O14 0.85(5) 2.00(3) 2.808(8) 160(6) . no
O23 H232 O12 0.84(4) 2.59(4) 3.381(9) 159(6) 4_556 no
O23 H232 O13 0.84(4) 2.35(7) 2.896(9) 124(7) 4_556 no
O24 H241 Cl1 0.9300 2.3500 3.270(13) 169.00 . no
O24 H242 O25 0.834(14) 2.380(15) 2.953(10) 126.5(15) . no
O25 H251 O5 0.83(3) 2.00(3) 2.821(6) 166(5) 2_564 no
O25 H252 O8 0.84(3) 2.06(4) 2.861(7) 161(4) . no
C4 H4 O5 0.9300 2.4500 3.349(7) 164.00 1_655 no
C7 H7 O5 0.9300 2.5900 3.482(7) 160.00 1_655 no
C14 H14 O4 0.9300 2.5700 3.449(7) 157.00 . no
C37 H37 O4 0.9300 2.6000 3.489(8) 161.00 . no
C38 H38 O6 0.9300 2.4100 3.260(8) 152.00 2_565 no
C39 H39 O12 0.9300 2.5800 3.504(9) 172.00 2_565 no
C44 H44 O5 0.9300 2.3800 3.291(8) 165.00 1_655 no
C60 H60 N8 0.9300 2.6200 3.220(8) 123.00 . no

loop_
_geom_torsion_atom_site_label_1
_geom_torsion_atom_site_label_2
_geom_torsion_atom_site_label_3
_geom_torsion_atom_site_label_4
_geom_torsion
_geom_torsion_site_symmetry_1
_geom_torsion_site_symmetry_2
_geom_torsion_site_symmetry_3
_geom_torsion_site_symmetry_4
_geom_torsion_publ_flag
O11 Nb1 O2 C61 -81.2(4) . . . . no
O1 Nb1 O3 C62 -96.8(4) . . . . no
O2 Nb1 O3 C62 -0.9(4) . . . . no
O6 Nb1 O3 C62 162.3(3) . . . . no
O7 Nb1 O3 C62 19.5(5) . . . . no
O10 Nb1 O3 C62 169.4(4) . . . . no
O11 Nb1 O3 C62 93.7(4) . . . . no
O1 Nb1 O6 C63 103.9(5) . . . . no
O2 Nb1 O6 C63 -1.0(6) . . . . no
O3 Nb1 O6 C63 -154.8(4) . . . . no
O7 Nb1 O6 C63 0.5(4) . . . . no
O10 Nb1 O6 C63 -161.8(5) . . . . no
O11 Nb1 O6 C63 -86.8(5) . . . . no
O1 Nb1 O7 C64 -96.0(5) . . . . no
O2 Nb1 O7 C64 171.7(5) . . . . no
O3 Nb1 O7 C64 151.0(4) . . . . no
O6 Nb1 O7 C64 -7.2(4) . . . . no
O10 Nb1 O7 C64 20.3(6) . . . . no
O11 Nb1 O7 C64 78.1(5) . . . . no
O1 Nb1 O10 C65 -179.6(5) . . . . no
O2 Nb1 O10 C65 -71.6(5) . . . . no
O3 Nb1 O10 C65 -86.8(4) . . . . no
O6 Nb1 O10 C65 88.9(4) . . . . no
O7 Nb1 O10 C65 61.4(5) . . . . no
O11 Nb1 O10 C65 0.0(4) . . . . no
O2 Nb1 O11 C66 141.9(4) . . . . no
O1 Nb1 O2 C61 92.1(4) . . . . no
O3 Nb1 O2 C61 -0.2(4) . . . . no
O6 Nb1 O2 C61 -164.3(3) . . . . no
O7 Nb1 O2 C61 -165.9(4) . . . . no
O10 Nb1 O2 C61 -15.4(6) . . . . no
O10 Nb1 O11 C66 -2.7(4) . . . . no
O3 Nb1 O11 C66 70.5(4) . . . . no
O6 Nb1 O11 C66 -76.3(4) . . . . no
O7 Nb1 O11 C66 -149.1(5) . . . . no
N2 Cu1 N1 C5 -4.2(4) . . . . no
N3 Cu1 N1 C1 79.3(5) . . . . no
N3 Cu1 N1 C5 -100.7(4) . . . . no
N2 Cu1 N1 C1 175.7(5) . . . . no
N1 Cu1 N2 C6 5.6(3) . . . . no
N1 Cu1 N2 C10 176.2(5) . . . . no
N3 Cu1 N2 C6 98.9(4) . . . . no
N5 Cu1 N1 C1 -16.7(5) . . . . no
N5 Cu1 N1 C5 163.4(4) . . . . no
N6 Cu1 N1 C1 -92.5(5) . . . . no
N6 Cu1 N1 C5 87.5(4) . . . . no
N6 Cu1 N2 C10 85.4(5) . . . . no
N1 Cu1 N3 C11 -8.5(5) . . . . no
N1 Cu1 N3 C15 172.1(4) . . . . no
N2 Cu1 N3 C11 -86.9(5) . . . . no
N2 Cu1 N3 C15 93.7(4) . . . . no
N4 Cu1 N3 C11 179.3(5) . . . . no
N4 Cu1 N3 C15 -0.1(4) . . . . no
N5 Cu1 N3 C11 87.9(5) . . . . no
N5 Cu1 N3 C15 -91.5(4) . . . . no
N2 Cu1 N4 C16 -94.5(4) . . . . no
N2 Cu1 N4 C20 83.2(5) . . . . no
N3 Cu1 N2 C10 -90.5(5) . . . . no
N4 Cu1 N2 C6 177.6(4) . . . . no
N4 Cu1 N2 C10 -11.8(5) . . . . no
N6 Cu1 N2 C6 -85.2(4) . . . . no
N5 Cu1 N4 C16 96.9(4) . . . . no
N5 Cu1 N4 C20 -85.4(5) . . . . no
N6 Cu1 N4 C16 172.9(4) . . . . no
N6 Cu1 N4 C20 -9.4(5) . . . . no
N1 Cu1 N5 C21 90.6(6) . . . . no
N1 Cu1 N5 C25 -84.1(4) . . . . no
N3 Cu1 N5 C21 -4.8(6) . . . . no
N3 Cu1 N5 C25 -179.5(4) . . . . no
N4 Cu1 N5 C21 -83.1(6) . . . . no
N4 Cu1 N5 C25 102.2(5) . . . . no
N6 Cu1 N5 C21 -179.7(6) . . . . no
N6 Cu1 N5 C25 5.6(4) . . . . no
N1 Cu1 N6 C26 91.7(5) . . . . no
N1 Cu1 N6 C30 -88.7(6) . . . . no
N2 Cu1 N6 C26 169.7(5) . . . . no
N2 Cu1 N6 C30 -10.7(6) . . . . no
N4 Cu1 N6 C26 -94.9(5) . . . . no
N4 Cu1 N6 C30 84.8(6) . . . . no
N5 Cu1 N6 C26 -4.1(4) . . . . no
N5 Cu1 N6 C30 175.6(6) . . . . no
N3 Cu1 N4 C20 179.5(5) . . . . no
N3 Cu1 N4 C16 1.8(4) . . . . no
N11 Cu2 N7 C35 167.9(4) . . . . no
N11 Cu2 N7 C31 -12.2(5) . . . . no
N7 Cu2 N8 C36 6.4(4) . . . . no
N7 Cu2 N8 C40 179.8(5) . . . . no
N9 Cu2 N8 C36 101.8(4) . . . . no
N9 Cu2 N8 C40 -84.9(5) . . . . no
N10 Cu2 N8 C36 -178.8(4) . . . . no
N12 Cu2 N7 C31 -87.9(5) . . . . no
N12 Cu2 N7 C35 92.2(4) . . . . no
N11 Cu2 N12 C60 178.8(6) . . . . no
N12 Cu2 N8 C40 89.5(5) . . . . no
N7 Cu2 N9 C41 -12.8(5) . . . . no
N7 Cu2 N9 C45 169.0(4) . . . . no
N8 Cu2 N9 C41 -89.4(5) . . . . no
N8 Cu2 N9 C45 92.3(4) . . . . no
N10 Cu2 N9 C41 178.4(5) . . . . no
N10 Cu2 N9 C45 0.1(4) . . . . no
N11 Cu2 N9 C41 86.3(5) . . . . no
N11 Cu2 N9 C45 -92.0(4) . . . . no
N8 Cu2 N10 C46 -95.0(4) . . . . no
N8 Cu2 N10 C50 83.1(5) . . . . no
N9 Cu2 N10 C46 0.3(4) . . . . no
N9 Cu2 N10 C50 178.3(5) . . . . no
N11 Cu2 N10 C46 92.9(4) . . . . no
N11 Cu2 N10 C50 -89.0(5) . . . . no
N8 Cu2 N7 C31 176.3(5) . . . . no
N8 Cu2 N7 C35 -3.6(4) . . . . no
N9 Cu2 N7 C31 81.9(5) . . . . no
N9 Cu2 N7 C35 -98.0(4) . . . . no
N9 Cu2 N11 C55 170.2(4) . . . . no
N10 Cu2 N11 C51 -86.2(5) . . . . no
N10 Cu2 N11 C55 90.8(4) . . . . no
N12 Cu2 N11 C51 179.8(6) . . . . no
N12 Cu2 N11 C55 -3.2(4) . . . . no
N7 Cu2 N12 C56 103.4(5) . . . . no
N7 Cu2 N12 C60 -82.7(5) . . . . no
N8 Cu2 N12 C56 179.6(5) . . . . no
N8 Cu2 N12 C60 -6.4(5) . . . . no
N10 Cu2 N12 C56 -86.7(5) . . . . no
N10 Cu2 N12 C60 87.3(5) . . . . no
N11 Cu2 N12 C56 4.9(5) . . . . no
N12 Cu2 N10 C46 168.6(4) . . . . no
N12 Cu2 N10 C50 -13.3(5) . . . . no
N7 Cu2 N11 C51 90.3(5) . . . . no
N7 Cu2 N11 C55 -92.7(4) . . . . no
N9 Cu2 N11 C51 -6.8(5) . . . . no
N12 Cu2 N8 C36 -83.8(4) . . . . no
N10 Cu2 N8 C40 -5.4(5) . . . . no
Nb1 O2 C61 O4 179.9(4) . . . . no
Nb1 O2 C61 C62 1.0(6) . . . . no
Nb1 O3 C62 O5 -179.0(4) . . . . no
Nb1 O3 C62 C61 1.6(5) . . . . no
Nb1 O6 C63 O8 -176.3(6) . . . . no
Nb1 O6 C63 C64 4.9(7) . . . . no
Nb1 O7 C64 O9 -165.3(6) . . . . no
Nb1 O7 C64 C63 11.8(7) . . . . no
Nb1 O10 C65 C66 2.3(7) . . . . no
Nb1 O10 C65 O12 -179.7(5) . . . . no
Nb1 O11 C66 O13 -175.8(6) . . . . no
Nb1 O11 C66 C65 4.6(7) . . . . no
C1 N1 C5 C4 -0.1(8) . . . . no
C1 N1 C5 C6 -177.6(5) . . . . no
C5 N1 C1 C2 1.6(9) . . . . no
Cu1 N1 C1 C2 -178.4(5) . . . . no
Cu1 N1 C5 C4 179.9(4) . . . . no
Cu1 N1 C5 C6 2.4(5) . . . . no
Cu1 N2 C6 C7 172.9(4) . . . . no
C6 N2 C10 C9 -2.0(9) . . . . no
Cu1 N2 C10 C9 -171.9(5) . . . . no
C10 N2 C6 C7 1.6(8) . . . . no
Cu1 N2 C6 C5 -6.2(5) . . . . no
C10 N2 C6 C5 -177.6(5) . . . . no
Cu1 N3 C11 C12 -177.8(5) . . . . no
C11 N3 C15 C16 179.1(5) . . . . no
Cu1 N3 C15 C14 179.1(4) . . . . no
C15 N3 C11 C12 1.6(9) . . . . no
C11 N3 C15 C14 -0.4(8) . . . . no
Cu1 N3 C15 C16 -1.4(6) . . . . no
Cu1 N4 C16 C15 -3.1(7) . . . . no
C16 N4 C20 C19 -0.9(9) . . . . no
Cu1 N4 C16 C17 178.3(5) . . . . no
C20 N4 C16 C15 179.1(5) . . . . no
C20 N4 C16 C17 0.4(9) . . . . no
Cu1 N4 C20 C19 -178.5(5) . . . . no
Cu1 N5 C21 C22 -173.7(6) . . . . no
C21 N5 C25 C26 178.6(6) . . . . no
Cu1 N5 C25 C24 172.4(5) . . . . no
C25 N5 C21 C22 0.8(10) . . . . no
C21 N5 C25 C24 -2.7(9) . . . . no
Cu1 N5 C25 C26 -6.3(7) . . . . no
C30 N6 C26 C27 0.0(10) . . . . no
Cu1 N6 C30 C29 -179.7(6) . . . . no
C30 N6 C26 C25 -177.5(6) . . . . no
Cu1 N6 C26 C25 2.1(7) . . . . no
Cu1 N6 C26 C27 179.7(5) . . . . no
C26 N6 C30 C29 0.0(10) . . . . no
C31 N7 C35 C34 0.0(9) . . . . no
C35 N7 C31 C32 -0.4(9) . . . . no
C31 N7 C35 C36 -179.2(5) . . . . no
Cu2 N7 C35 C36 0.8(7) . . . . no
Cu2 N7 C31 C32 179.7(5) . . . . no
Cu2 N7 C35 C34 180.0(5) . . . . no
C36 N8 C40 C39 -0.6(9) . . . . no
Cu2 N8 C36 C37 172.0(5) . . . . no
C40 N8 C36 C37 -2.0(8) . . . . no
Cu2 N8 C36 C35 -7.9(6) . . . . no
C40 N8 C36 C35 178.1(5) . . . . no
Cu2 N8 C40 C39 -173.8(5) . . . . no
Cu2 N9 C45 C44 178.3(5) . . . . no
Cu2 N9 C41 C42 -176.7(5) . . . . no
C41 N9 C45 C46 -178.9(6) . . . . no
Cu2 N9 C45 C46 -0.4(7) . . . . no
C41 N9 C45 C44 -0.2(9) . . . . no
C45 N9 C41 C42 1.5(9) . . . . no
C50 N10 C46 C47 -1.2(9) . . . . no
Cu2 N10 C50 C49 -177.3(6) . . . . no
C50 N10 C46 C45 -178.8(6) . . . . no
Cu2 N10 C46 C45 -0.5(7) . . . . no
C46 N10 C50 C49 0.7(10) . . . . no
Cu2 N10 C46 C47 177.1(5) . . . . no
Cu2 N11 C55 C54 -178.8(5) . . . . no
C51 N11 C55 C56 178.8(6) . . . . no
Cu2 N11 C55 C56 1.4(7) . . . . no
C51 N11 C55 C54 -1.5(9) . . . . no
C55 N11 C51 C52 -0.2(10) . . . . no
Cu2 N11 C51 C52 176.7(6) . . . . no
C60 N12 C56 C57 1.9(10) . . . . no
C56 N12 C60 C59 0.5(10) . . . . no
Cu2 N12 C56 C55 -5.8(7) . . . . no
C60 N12 C56 C55 -179.9(6) . . . . no
Cu2 N12 C60 C59 -173.4(5) . . . . no
Cu2 N12 C56 C57 176.1(5) . . . . no
N1 C1 C2 C3 -1.6(10) . . . . no
C1 C2 C3 C4 0.2(10) . . . . no
C2 C3 C4 C5 1.3(10) . . . . no
C3 C4 C5 C6 176.0(5) . . . . no
C3 C4 C5 N1 -1.3(9) . . . . no
N1 C5 C6 N2 2.9(6) . . . . no
C4 C5 C6 C7 6.2(8) . . . . no
C4 C5 C6 N2 -174.7(5) . . . . no
N1 C5 C6 C7 -176.2(5) . . . . no
N2 C6 C7 C8 0.4(9) . . . . no
C5 C6 C7 C8 179.5(5) . . . . no
C6 C7 C8 C9 -2.1(10) . . . . no
C7 C8 C9 C10 1.8(10) . . . . no
C8 C9 C10 N2 0.3(10) . . . . no
N3 C11 C12 C13 -0.8(11) . . . . no
C11 C12 C13 C14 -1.3(11) . . . . no
C12 C13 C14 C15 2.4(10) . . . . no
C13 C14 C15 C16 179.0(6) . . . . no
C13 C14 C15 N3 -1.6(9) . . . . no
C14 C15 C16 C17 1.1(10) . . . . no
N3 C15 C16 C17 -178.4(6) . . . . no
N3 C15 C16 N4 2.9(8) . . . . no
C14 C15 C16 N4 -177.6(5) . . . . no
C15 C16 C17 C18 -176.2(6) . . . . no
N4 C16 C17 C18 2.4(10) . . . . no
C16 C17 C18 C19 -4.8(11) . . . . no
C17 C18 C19 C20 4.4(11) . . . . no
C18 C19 C20 N4 -1.6(11) . . . . no
N5 C21 C22 C23 1.1(12) . . . . no
C21 C22 C23 C24 -1.1(13) . . . . no
C22 C23 C24 C25 -0.7(12) . . . . no
C23 C24 C25 C26 -178.6(7) . . . . no
C23 C24 C25 N5 2.7(11) . . . . no
N5 C25 C26 C27 -174.7(6) . . . . no
C24 C25 C26 N6 -175.9(6) . . . . no
C24 C25 C26 C27 6.7(10) . . . . no
N5 C25 C26 N6 2.8(8) . . . . no
C25 C26 C27 C28 176.5(7) . . . . no
N6 C26 C27 C28 -0.9(11) . . . . no
C26 C27 C28 C29 1.9(11) . . . . no
C27 C28 C29 C30 -1.9(11) . . . . no
C28 C29 C30 N6 1.0(11) . . . . no
N7 C31 C32 C33 0.0(11) . . . . no
C31 C32 C33 C34 0.7(12) . . . . no
C32 C33 C34 C35 -1.0(12) . . . . no
C33 C34 C35 C36 179.8(7) . . . . no
C33 C34 C35 N7 0.7(11) . . . . no
C34 C35 C36 C37 5.9(10) . . . . no
N7 C35 C36 N8 5.0(8) . . . . no
N7 C35 C36 C37 -174.9(6) . . . . no
C34 C35 C36 N8 -174.2(6) . . . . no
N8 C36 C37 C38 1.1(9) . . . . no
C35 C36 C37 C38 -179.0(6) . . . . no
C36 C37 C38 C39 2.5(10) . . . . no
C37 C38 C39 C40 -5.0(10) . . . . no
C38 C39 C40 N8 4.2(10) . . . . no
N9 C41 C42 C43 -2.2(10) . . . . no
C41 C42 C43 C44 1.4(10) . . . . no
C42 C43 C44 C45 -0.1(10) . . . . no
C43 C44 C45 C46 178.1(6) . . . . no
C43 C44 C45 N9 -0.5(10) . . . . no
N9 C45 C46 C47 -176.9(6) . . . . no
C44 C45 C46 C47 4.4(11) . . . . no
N9 C45 C46 N10 0.7(8) . . . . no
C44 C45 C46 N10 -178.0(6) . . . . no
N10 C46 C47 C48 -0.7(11) . . . . no
C45 C46 C47 C48 176.7(8) . . . . no
C46 C47 C48 C49 2.9(13) . . . . no
C47 C48 C49 C50 -3.3(14) . . . . no
C48 C49 C50 N10 1.5(12) . . . . no
N11 C51 C52 C53 1.7(13) . . . . no
C51 C52 C53 C54 -1.5(13) . . . . no
C52 C53 C54 C55 -0.1(13) . . . . no
C53 C54 C55 C56 -178.6(7) . . . . no
C53 C54 C55 N11 1.6(11) . . . . no
C54 C55 C56 C57 1.0(10) . . . . no
C54 C55 C56 N12 -177.1(7) . . . . no
N11 C55 C56 N12 2.7(8) . . . . no
N11 C55 C56 C57 -179.2(6) . . . . no
N12 C56 C57 C58 -3.1(11) . . . . no
C55 C56 C57 C58 178.8(7) . . . . no
C56 C57 C58 C59 1.8(12) . . . . no
C57 C58 C59 C60 0.6(12) . . . . no
C58 C59 C60 N12 -1.8(11) . . . . no
O2 C61 C62 O5 179.0(5) . . . . no
O4 C61 C62 O3 179.4(5) . . . . no
O4 C61 C62 O5 0.0(7) . . . . no
O2 C61 C62 O3 -1.6(6) . . . . no
O8 C63 C64 O7 170.7(7) . . . . no
O6 C63 C64 O9 166.9(6) . . . . no
O8 C63 C64 O9 -11.9(11) . . . . no
O6 C63 C64 O7 -10.4(8) . . . . no
O10 C65 C66 O11 -4.6(9) . . . . no
O12 C65 C66 O13 -2.2(11) . . . . no
O10 C65 C66 O13 175.8(6) . . . . no
O12 C65 C66 O11 177.4(6) . . . . no
